data_4307343
loop_
_publ_author_name
'Konstantin I. Pokhodnya'
'Michael Bonner'
'Antonio G. DiPasquale'
'Arnold L. Rheingold'
'Jae-Hyuk Her'
'Peter W. Stephens'
'Jong-Won Park'
'Bretni S. Kennon'
'Atta M. Arif'
'Joel S. Miller'

_publ_contact_author_address
;Department of Chemistry
University of Utah
315 E. 1400 S., Rm. 2020
Salt Lake City, UT 84112
;
_publ_contact_author_email jsmiller@chem.utah.edu
_publ_contact_author_fax 801-581-8433
_publ_contact_author_name 'Joel S. Miller'
_publ_contact_author_phone 801-585-5455
_publ_section_title
;
Structural and Magnetic Properties of MCl2 (M = Fe, Mn, Co): Acetonitrile
Solvates
;
_journal_name_full 'Inorganic Chemistry'
_journal_page_first 2471
_journal_page_last 2477
_journal_paper_doi 10.1021/ic061877n
_journal_volume 46
_journal_year 2007
_chemical_formula_sum 'C4 H6 Cl2 Mn N2'
_chemical_formula_weight 207.95
_chemical_name_systematic
; 
acetonitriledichloroiron(II)
;
_space_group_IT_number 55
_symmetry_cell_setting orthorhombic
_symmetry_space_group_name_Hall '-P 2 2ab'
_symmetry_space_group_name_H-M 'P b a m'
_atom_sites_solution_hydrogens geom
_atom_sites_solution_primary direct
_atom_sites_solution_secondary difmap
_audit_creation_method SHELXL-97
_cell_angle_alpha 90.00
_cell_angle_beta 90.00
_cell_angle_gamma 90.00
_cell_formula_units_Z 2
_cell_length_a 8.125(3)
_cell_length_b 13.368(5)
_cell_length_c 3.7430(15)
_cell_measurement_reflns_used 2669
_cell_measurement_temperature 100(2)
_cell_measurement_theta_max 28.03
_cell_measurement_theta_min 2.93
_cell_volume 406.5(3)
_computing_cell_refinement 'Bruker SMART'
_computing_data_collection 'Bruker SMART'
_computing_data_reduction 'Bruker SAINT'
_computing_molecular_graphics ORTEP-32
_computing_publication_material WinGX
_computing_structure_refinement 'SHELXL-97 (Sheldrick, 1997)'
_computing_structure_solution SIR-2004
_diffrn_ambient_temperature 100(2)
_diffrn_measured_fraction_theta_full 1.000
_diffrn_measured_fraction_theta_max 0.977
_diffrn_measurement_device_type 'CCD area detector'
_diffrn_measurement_method 'phi and omega scans'
_diffrn_radiation_monochromator graphite
_diffrn_radiation_source 'fine-focus sealed tube'
_diffrn_radiation_type MoK\a
_diffrn_radiation_wavelength 0.71073
_diffrn_reflns_av_R_equivalents 0.0234
_diffrn_reflns_av_sigmaI/netI 0.0174
_diffrn_reflns_limit_h_max 10
_diffrn_reflns_limit_h_min -10
_diffrn_reflns_limit_k_max 17
_diffrn_reflns_limit_k_min -17
_diffrn_reflns_limit_l_max 4
_diffrn_reflns_limit_l_min -4
_diffrn_reflns_number 3224
_diffrn_reflns_theta_full 25.00
_diffrn_reflns_theta_max 28.06
_diffrn_reflns_theta_min 2.93
_exptl_absorpt_coefficient_mu 2.197
_exptl_absorpt_correction_T_max 0.9370
_exptl_absorpt_correction_T_min 0.6678
_exptl_absorpt_correction_type multi-scan
_exptl_absorpt_process_details SADABS
_exptl_crystal_colour colorless
_exptl_crystal_density_diffrn 1.699
_exptl_crystal_density_method 'not measured'
_exptl_crystal_description needle
_exptl_crystal_F_000 206
_exptl_crystal_size_max 0.20
_exptl_crystal_size_mid 0.07
_exptl_crystal_size_min 0.03
_refine_diff_density_max 0.743
_refine_diff_density_min -0.272
_refine_diff_density_rms 0.090
_refine_ls_extinction_method none
_refine_ls_goodness_of_fit_ref 1.167
_refine_ls_hydrogen_treatment constr
_refine_ls_matrix_type full
_refine_ls_number_parameters 30
_refine_ls_number_reflns 555
_refine_ls_number_restraints 0
_refine_ls_restrained_S_all 1.167
_refine_ls_R_factor_all 0.0239
_refine_ls_R_factor_gt 0.0228
_refine_ls_shift/su_max 0.000
_refine_ls_shift/su_mean 0.000
_refine_ls_structure_factor_coef Fsqd
_refine_ls_weighting_details 'calc w=1/[\s^2^(Fo^2^)+(0.0379P)^2^+0.0534P] where P=(Fo^2^+2Fc^2^)/3'
_refine_ls_weighting_scheme calc
_refine_ls_wR_factor_gt 0.0592
_refine_ls_wR_factor_ref 0.0598
_reflns_number_gt 521
_reflns_number_total 555
_reflns_threshold_expression >2sigma(I)
_cod_data_source_file ic061877nsi20060929_120410.cif
_cod_data_source_block jsm119a
_cod_depositor_comments
;
The following automatic conversions were performed:
'_symmetry_cell_setting' value 'Orthorhombic' changed to 'orthorhombic'
according to '/home/saulius/struct/CIF-dictionaries/cif_core.dic'
dictionary named 'cif_core.dic' version 2.4.1 from 2010-06-29.

Automatic conversion script
Id: cif_fix_enum 1527 2010-12-29 10:47:43Z saulius 
;
_cod_original_cell_volume 406.6(3)
_cod_database_code 4307343

loop_
_symmetry_equiv_pos_as_xyz
'x, y, z'
'-x, -y, z'
'x+1/2, -y+1/2, -z'
'-x+1/2, y+1/2, -z'
'-x, -y, -z'
'x, y, -z'
'-x-1/2, y-1/2, z'
'x-1/2, -y-1/2, z'

loop_
_atom_site_label
_atom_site_type_symbol
_atom_site_fract_x
_atom_site_fract_y
_atom_site_fract_z
_atom_site_U_iso_or_equiv
_atom_site_adp_type
_atom_site_occupancy
_atom_site_symmetry_multiplicity
_atom_site_calc_flag
_atom_site_refinement_flags
_atom_site_disorder_assembly
_atom_site_disorder_group
C1 C 0.5250(2) 0.16866(16) 0.0000 0.0274(4) Uani 1 2 d S . .
H1A H 0.5611 0.1795 -0.2468 0.041 Uiso 0.50 1 calc PR . .
H1B H 0.6049 0.1261 0.1237 0.041 Uiso 0.50 1 calc PR . .
H1C H 0.5170 0.2332 0.1231 0.041 Uiso 0.50 1 calc PR . .
C2 C 0.3652(2) 0.12021(12) 0.0000 0.0197(4) Uani 1 2 d S . .
N1 N 0.2411(2) 0.08171(12) 0.0000 0.0240(3) Uani 1 2 d S . .
Cl1 Cl -0.10429(5) 0.11169(3) -0.5000 0.01974(16) Uani 1 2 d S . .
Mn1 Mn 0.0000 0.0000 0.0000 0.01706(15) Uani 1 4 d S . .

loop_
_atom_site_aniso_label
_atom_site_aniso_U_11
_atom_site_aniso_U_22
_atom_site_aniso_U_33
_atom_site_aniso_U_23
_atom_site_aniso_U_13
_atom_site_aniso_U_12
C1 0.0212(9) 0.0362(10) 0.0246(11) 0.000 0.000 -0.0038(7)
C2 0.0239(9) 0.0235(8) 0.0117(9) 0.000 0.000 0.0036(7)
N1 0.0238(8) 0.0297(7) 0.0184(8) 0.000 0.000 0.0000(7)
Cl1 0.0230(3) 0.0227(2) 0.0135(2) 0.000 0.000 0.00469(14)
Mn1 0.0177(2) 0.0216(2) 0.0118(2) 0.000 0.000 0.00076(12)

loop_
_atom_type_symbol
_atom_type_description
_atom_type_scat_dispersion_real
_atom_type_scat_dispersion_imag
_atom_type_scat_source
C C 0.0033 0.0016 'International Tables Vol C Tables 4.2.6.8 and 6.1.1.4'
H H 0.0000 0.0000 'International Tables Vol C Tables 4.2.6.8 and 6.1.1.4'
N N 0.0061 0.0033 'International Tables Vol C Tables 4.2.6.8 and 6.1.1.4'
Cl Cl 0.1484 0.1585 'International Tables Vol C Tables 4.2.6.8 and 6.1.1.4'
Mn Mn 0.3368 0.7283 'International Tables Vol C Tables 4.2.6.8 and 6.1.1.4'

loop_
_geom_angle_atom_site_label_1
_geom_angle_atom_site_label_2
_geom_angle_atom_site_label_3
_geom_angle
_geom_angle_site_symmetry_1
_geom_angle_site_symmetry_3
_geom_angle_publ_flag
C2 C1 H1A 109.5 . . ?
C2 C1 H1B 109.5 . . ?
H1A C1 H1B 109.5 . . ?
C2 C1 H1C 109.5 . . ?
H1A C1 H1C 109.5 . . ?
H1B C1 H1C 109.5 . . ?
N1 C2 C1 179.48(18) . . ?
C2 N1 Mn1 177.88(14) . . ?
Mn1 Cl1 Mn1 94.94(3) 1_554 . ?
N1 Mn1 N1 180.00(8) 5 . ?
N1 Mn1 Cl1 89.71(3) 5 1_556 ?
N1 Mn1 Cl1 90.29(3) . 1_556 ?
N1 Mn1 Cl1 90.29(3) 5 5_554 ?
N1 Mn1 Cl1 89.71(3) . 5_554 ?
Cl1 Mn1 Cl1 180.0 1_556 5_554 ?
N1 Mn1 Cl1 90.29(3) 5 5 ?
N1 Mn1 Cl1 89.71(3) . 5 ?
Cl1 Mn1 Cl1 85.06(3) 1_556 5 ?
Cl1 Mn1 Cl1 94.94(3) 5_554 5 ?
N1 Mn1 Cl1 89.71(3) 5 . ?
N1 Mn1 Cl1 90.29(3) . . ?
Cl1 Mn1 Cl1 94.94(3) 1_556 . ?
Cl1 Mn1 Cl1 85.06(3) 5_554 . ?
Cl1 Mn1 Cl1 180.000(14) 5 . ?

loop_
_geom_bond_atom_site_label_1
_geom_bond_atom_site_label_2
_geom_bond_distance
_geom_bond_site_symmetry_2
_geom_bond_publ_flag
C1 C2 1.451(3) . ?
C1 H1A 0.9800 . ?
C1 H1B 0.9800 . ?
C1 H1C 0.9800 . ?
C2 N1 1.132(2) . ?
N1 Mn1 2.2426(18) . ?
Cl1 Mn1 2.5396(7) 1_554 ?
Cl1 Mn1 2.5396(7) . ?
Mn1 N1 2.2426(18) 5 ?
Mn1 Cl1 2.5396(7) 1_556 ?
Mn1 Cl1 2.5396(7) 5_554 ?
Mn1 Cl1 2.5396(7) 5 ?
